data_1519651
loop_
_publ_author_name
'Liu, Yafei'
'Shao, Xinxin'
'Zhang, Panpan'
'Lu, Long'
'Shen, Qilong'

_publ_section_title
;
 Trifluoromethyl-substituted sulfonium ylide: rh-catalyzed carbenoid
 addition to trifluoromethylthioether.
;
_journal_issue 11
_journal_name_full 'Organic letters'
_journal_page_first 2752
_journal_page_last 2755
_journal_paper_doi 10.1021/acs.orglett.5b01170
_journal_volume 17
_journal_year 2015
_chemical_formula_moiety 'C14 H15 F3 O4 S'
_chemical_formula_sum 'C14 H15 F3 O4 S'
_chemical_formula_weight 336.32
_chemical_name_systematic
;
 ?
;
_space_group_crystal_system monoclinic
_space_group_IT_number 14
_space_group_name_Hall '-P 2yn'
_space_group_name_H-M_alt 'P 1 21/n 1'
_symmetry_space_group_name_Hall '-P 2yn'
_symmetry_space_group_name_H-M 'P 1 21/n 1'
_atom_sites_solution_hydrogens geom
_atom_sites_solution_primary direct
_audit_creation_date 2014-11-11
_audit_creation_method
;
Olex2 1.2
(compiled 2014.07.22 svn.r2960 for OlexSys, GUI svn.r4862)
;
_cell_angle_alpha 90
_cell_angle_beta 96.378(2)
_cell_angle_gamma 90
_cell_formula_units_Z 4
_cell_length_a 5.4571(5)
_cell_length_b 34.890(3)
_cell_length_c 7.6271(7)
_cell_measurement_reflns_used 5762
_cell_measurement_temperature 130
_cell_measurement_theta_max 30.43
_cell_measurement_theta_min 2.75
_cell_volume 1443.2(2)
_computing_cell_refinement 'SAINT v7.68A (Bruker, 2009)'
_computing_data_reduction 'SAINT v7.68A (Bruker, 2009)'
_computing_molecular_graphics 'Olex2 (Dolomanov et al., 2009)'
_computing_publication_material 'Olex2 (Dolomanov et al., 2009)'
_computing_structure_refinement 'XL (Sheldrick, 2008)'
_computing_structure_solution 'ShelXS (Sheldrick, 2008)'
_diffrn_ambient_temperature 130
_diffrn_measured_fraction_theta_full 0.997
_diffrn_measured_fraction_theta_max 0.997
_diffrn_measurement_device_type 'Bruker APEX-II CCD'
_diffrn_measurement_method '\f and \w scans'
_diffrn_radiation_monochromator graphite
_diffrn_radiation_type MoK\a
_diffrn_radiation_wavelength 0.71073
_diffrn_reflns_av_R_equivalents 0.0256
_diffrn_reflns_av_unetI/netI 0.0267
_diffrn_reflns_laue_measured_fraction_full 0.997
_diffrn_reflns_laue_measured_fraction_max 0.997
_diffrn_reflns_limit_h_max 7
_diffrn_reflns_limit_h_min -7
_diffrn_reflns_limit_k_max 49
_diffrn_reflns_limit_k_min -49
_diffrn_reflns_limit_l_max 7
_diffrn_reflns_limit_l_min -10
_diffrn_reflns_number 14482
_diffrn_reflns_point_group_measured_fraction_full 0.997
_diffrn_reflns_point_group_measured_fraction_max 0.997
_diffrn_reflns_theta_full 25.242
_diffrn_reflns_theta_max 30.573
_diffrn_reflns_theta_min 1.167
_diffrn_standards_number 0
_exptl_absorpt_coefficient_mu 0.274
_exptl_absorpt_correction_T_max 0.7461
_exptl_absorpt_correction_T_min 0.6880
_exptl_absorpt_correction_type multi-scan
_exptl_absorpt_process_details
;
SADABS-2008/1 (Bruker,2008) was used for absorption correction.
wR2(int) was 0.0479 before and 0.0393 after correction.
The Ratio of minimum to maximum transmission is 0.9221.
The \l/2 correction factor is 0.0015.
;
_exptl_crystal_colour colourless
_exptl_crystal_density_diffrn 1.548
_exptl_crystal_description block
_exptl_crystal_F_000 696
_exptl_crystal_size_max 0.3
_exptl_crystal_size_mid 0.25
_exptl_crystal_size_min 0.2
_refine_diff_density_max 0.453
_refine_diff_density_min -0.383
_refine_diff_density_rms 0.114
_refine_ls_extinction_method none
_refine_ls_goodness_of_fit_ref 1.184
_refine_ls_hydrogen_treatment constr
_refine_ls_matrix_type full
_refine_ls_number_parameters 201
_refine_ls_number_reflns 4407
_refine_ls_number_restraints 0
_refine_ls_restrained_S_all 1.184
_refine_ls_R_factor_all 0.0530
_refine_ls_R_factor_gt 0.0446
_refine_ls_shift/su_max 0.001
_refine_ls_shift/su_mean 0.000
_refine_ls_structure_factor_coef Fsqd
_refine_ls_weighting_details 'w=1/[\s^2^(Fo^2^)+(0.0607P)^2^+0.8527P] where P=(Fo^2^+2Fc^2^)/3'
_refine_ls_weighting_scheme calc
_refine_ls_wR_factor_gt 0.1210
_refine_ls_wR_factor_ref 0.1316
_reflns_Friedel_coverage 0.000
_reflns_number_gt 3916
_reflns_number_total 4407
_reflns_threshold_expression 'I > 2\s(I)'
_cod_data_source_file ol5b01170_si_002.cif
_cod_data_source_block mo_dm14643_0m
_cod_depositor_comments 'Adding full bibliography for 1519651.cif.'
_cod_database_code 1519651
_shelxl_version_number 2014-3
_shelx_space_group_comment
;
The symmetry employed for this shelxl refinement is uniquely defined
by the following loop, which should always be used as a source of
symmetry information in preference to the above space-group names.
They are only intended as comments.
;
_shelx_estimated_absorpt_t_max 0.947
_shelx_estimated_absorpt_t_min 0.922
_olex2_refinement_description
;
1. Fixed Uiso
 At 1.2 times of:
  All C(H) groups, All C(H,H) groups
 At 1.5 times of:
  All C(H,H,H) groups
2.a Secondary CH2 refined with riding coordinates:
 C7(H7A,H7B), C8(H8A,H8B)
2.b Aromatic/amide H refined with riding coordinates:
 C10(H10), C11(H11), C12(H12), C13(H13), C14(H14)
2.c Idealised Me refined as rotating group:
 C4(H4A,H4B,H4C), C6(H6A,H6B,H6C)
;
_olex2_submission_special_instructions 'No special instructions were received'

loop_
_space_group_symop_operation_xyz
'x, y, z'
'-x+1/2, y+1/2, -z+1/2'
'-x, -y, -z'
'x-1/2, -y-1/2, z-1/2'

loop_
_atom_site_label
_atom_site_type_symbol
_atom_site_fract_x
_atom_site_fract_y
_atom_site_fract_z
_atom_site_U_iso_or_equiv
_atom_site_adp_type
_atom_site_occupancy
_atom_site_site_symmetry_order
_atom_site_calc_flag
_atom_site_refinement_flags_posn
S1 S 0.47778(7) 0.09495(2) 0.28253(5) 0.01508(11) Uani 1 1 d .
F1 F 0.6898(2) 0.04352(3) 0.10350(15) 0.0265(3) Uani 1 1 d .
F2 F 0.3058(2) 0.03174(3) 0.10635(15) 0.0248(2) Uani 1 1 d .
F3 F 0.5569(2) 0.02104(3) 0.33853(15) 0.0232(2) Uani 1 1 d .
O1 O 0.0602(2) 0.05423(4) 0.40556(16) 0.0206(3) Uani 1 1 d .
O2 O 0.1576(2) 0.06593(4) 0.69477(16) 0.0195(3) Uani 1 1 d .
O3 O 0.5244(3) 0.11833(4) 0.77737(17) 0.0267(3) Uani 1 1 d .
O4 O 0.7534(2) 0.13108(4) 0.55713(17) 0.0217(3) Uani 1 1 d .
C1 C 0.5054(3) 0.04420(5) 0.2034(2) 0.0183(3) Uani 1 1 d .
C2 C 0.4028(3) 0.09312(5) 0.4923(2) 0.0157(3) Uani 1 1 d .
C3 C 0.1920(3) 0.06982(5) 0.5245(2) 0.0162(3) Uani 1 1 d .
C4 C -0.0385(3) 0.03979(5) 0.7272(2) 0.0210(3) Uani 1 1 d .
H4A H -0.1951 0.0491 0.6669 0.031 Uiso 1 1 calc GR
H4B H -0.0501 0.0383 0.8543 0.031 Uiso 1 1 calc GR
H4C H -0.0029 0.0143 0.6823 0.031 Uiso 1 1 calc GR
C5 C 0.5584(3) 0.11431(5) 0.6237(2) 0.0168(3) Uani 1 1 d .
C6 C 0.9072(4) 0.15469(6) 0.6778(3) 0.0269(4) Uani 1 1 d .
H6A H 0.8043 0.1690 0.7524 0.040 Uiso 1 1 calc GR
H6B H 0.9995 0.1727 0.6114 0.040 Uiso 1 1 calc GR
H6C H 1.0230 0.1385 0.7521 0.040 Uiso 1 1 calc GR
C7 C 0.2104(3) 0.10931(5) 0.1318(2) 0.0179(3) Uani 1 1 d .
H7A H 0.2549 0.1104 0.0096 0.021 Uiso 1 1 calc R
H7B H 0.0759 0.0904 0.1357 0.021 Uiso 1 1 calc R
C8 C 0.1246(3) 0.14877(5) 0.1874(2) 0.0208(3) Uani 1 1 d .
H8A H -0.0175 0.1569 0.1037 0.025 Uiso 1 1 calc R
H8B H 0.0668 0.1466 0.3055 0.025 Uiso 1 1 calc R
C9 C 0.3208(3) 0.17940(5) 0.1941(2) 0.0193(3) Uani 1 1 d .
C10 C 0.4322(4) 0.18888(5) 0.0440(2) 0.0226(3) Uani 1 1 d .
H10 H 0.3827 0.1761 -0.0642 0.027 Uiso 1 1 calc R
C11 C 0.6144(4) 0.21675(6) 0.0507(3) 0.0256(4) Uani 1 1 d .
H11 H 0.6880 0.2230 -0.0527 0.031 Uiso 1 1 calc R
C12 C 0.6895(4) 0.23550(5) 0.2079(3) 0.0262(4) Uani 1 1 d .
H12 H 0.8145 0.2545 0.2124 0.031 Uiso 1 1 calc R
C13 C 0.5816(4) 0.22637(6) 0.3581(3) 0.0301(4) Uani 1 1 d .
H13 H 0.6324 0.2391 0.4661 0.036 Uiso 1 1 calc R
C14 C 0.3986(4) 0.19852(6) 0.3507(3) 0.0269(4) Uani 1 1 d .
H14 H 0.3252 0.1924 0.4545 0.032 Uiso 1 1 calc R

loop_
_atom_site_aniso_label
_atom_site_aniso_U_11
_atom_site_aniso_U_22
_atom_site_aniso_U_33
_atom_site_aniso_U_23
_atom_site_aniso_U_13
_atom_site_aniso_U_12
S1 0.01611(18) 0.01586(18) 0.01353(18) -0.00138(13) 0.00277(13) -0.00294(13)
F1 0.0273(6) 0.0290(6) 0.0253(6) -0.0078(4) 0.0127(5) -0.0022(4)
F2 0.0246(5) 0.0219(5) 0.0266(6) -0.0088(4) -0.0024(4) -0.0034(4)
F3 0.0283(6) 0.0179(5) 0.0234(5) 0.0007(4) 0.0029(4) 0.0012(4)
O1 0.0230(6) 0.0229(6) 0.0159(6) -0.0013(5) 0.0027(5) -0.0073(5)
O2 0.0213(6) 0.0229(6) 0.0148(5) 0.0000(4) 0.0044(4) -0.0066(5)
O3 0.0284(7) 0.0353(8) 0.0173(6) -0.0089(5) 0.0069(5) -0.0106(6)
O4 0.0186(6) 0.0289(7) 0.0178(6) -0.0066(5) 0.0036(5) -0.0094(5)
C1 0.0189(7) 0.0193(8) 0.0169(7) -0.0028(6) 0.0033(6) -0.0018(6)
C2 0.0166(7) 0.0182(7) 0.0125(6) -0.0021(5) 0.0031(5) -0.0022(5)
C3 0.0171(7) 0.0169(7) 0.0151(7) -0.0002(6) 0.0037(5) -0.0001(5)
C4 0.0203(8) 0.0242(8) 0.0193(8) 0.0019(6) 0.0059(6) -0.0050(6)
C5 0.0161(7) 0.0172(7) 0.0172(7) -0.0025(6) 0.0021(6) -0.0008(5)
C6 0.0230(8) 0.0330(10) 0.0248(9) -0.0107(7) 0.0029(7) -0.0104(7)
C7 0.0189(7) 0.0195(7) 0.0149(7) 0.0015(6) 0.0002(6) -0.0013(6)
C8 0.0207(8) 0.0204(8) 0.0216(8) 0.0004(6) 0.0037(6) 0.0012(6)
C9 0.0211(8) 0.0166(7) 0.0207(8) 0.0007(6) 0.0040(6) 0.0029(6)
C10 0.0272(9) 0.0216(8) 0.0192(8) 0.0003(6) 0.0033(7) -0.0003(7)
C11 0.0305(9) 0.0220(8) 0.0253(9) 0.0028(7) 0.0074(7) -0.0015(7)
C12 0.0286(9) 0.0193(8) 0.0312(10) -0.0007(7) 0.0049(8) -0.0025(7)
C13 0.0376(11) 0.0263(9) 0.0269(9) -0.0072(8) 0.0055(8) -0.0061(8)
C14 0.0337(10) 0.0247(9) 0.0238(9) -0.0046(7) 0.0096(7) -0.0033(7)

loop_
_atom_type_symbol
_atom_type_description
_atom_type_scat_dispersion_real
_atom_type_scat_dispersion_imag
_atom_type_scat_source
C C 0.0033 0.0016 'International Tables Vol C Tables 4.2.6.8 and 6.1.1.4'
H H 0.0000 0.0000 'International Tables Vol C Tables 4.2.6.8 and 6.1.1.4'
F F 0.0171 0.0103 'International Tables Vol C Tables 4.2.6.8 and 6.1.1.4'
O O 0.0106 0.0060 'International Tables Vol C Tables 4.2.6.8 and 6.1.1.4'
S S 0.1246 0.1234 'International Tables Vol C Tables 4.2.6.8 and 6.1.1.4'

loop_
_geom_angle_atom_site_label_1
_geom_angle_atom_site_label_2
_geom_angle_atom_site_label_3
_geom_angle
C2 S1 C1 107.65(8)
C2 S1 C7 110.17(8)
C7 S1 C1 98.24(8)
C3 O2 C4 114.51(13)
C5 O4 C6 115.68(14)
F1 C1 S1 107.07(12)
F2 C1 S1 113.52(12)
F2 C1 F1 107.61(14)
F3 C1 S1 110.16(11)
F3 C1 F1 109.20(14)
F3 C1 F2 109.15(14)
C3 C2 S1 117.35(12)
C5 C2 S1 116.78(12)
C5 C2 C3 125.85(14)
O1 C3 O2 122.74(15)
O1 C3 C2 122.43(15)
O2 C3 C2 114.81(14)
O2 C4 H4A 109.5
O2 C4 H4B 109.5
O2 C4 H4C 109.5
H4A C4 H4B 109.5
H4A C4 H4C 109.5
H4B C4 H4C 109.5
O3 C5 O4 121.32(15)
O3 C5 C2 126.00(16)
O4 C5 C2 112.66(14)
O4 C6 H6A 109.5
O4 C6 H6B 109.5
O4 C6 H6C 109.5
H6A C6 H6B 109.5
H6A C6 H6C 109.5
H6B C6 H6C 109.5
S1 C7 H7A 110.0
S1 C7 H7B 110.0
H7A C7 H7B 108.3
C8 C7 S1 108.69(12)
C8 C7 H7A 110.0
C8 C7 H7B 110.0
C7 C8 H8A 108.7
C7 C8 H8B 108.7
H8A C8 H8B 107.6
C9 C8 C7 114.13(14)
C9 C8 H8A 108.7
C9 C8 H8B 108.7
C10 C9 C8 120.82(16)
C14 C9 C8 121.03(16)
C14 C9 C10 118.14(17)
C9 C10 H10 119.6
C11 C10 C9 120.77(17)
C11 C10 H10 119.6
C10 C11 H11 119.9
C12 C11 C10 120.28(18)
C12 C11 H11 119.9
C11 C12 H12 120.2
C13 C12 C11 119.69(18)
C13 C12 H12 120.2
C12 C13 H13 120.1
C12 C13 C14 119.88(19)
C14 C13 H13 120.1
C9 C14 H14 119.4
C13 C14 C9 121.24(18)
C13 C14 H14 119.4

loop_
_geom_bond_atom_site_label_1
_geom_bond_atom_site_label_2
_geom_bond_distance
S1 C1 1.8819(18)
S1 C2 1.6963(16)
S1 C7 1.8246(17)
F1 C1 1.328(2)
F2 C1 1.321(2)
F3 C1 1.315(2)
O1 C3 1.221(2)
O2 C3 1.3394(19)
O2 C4 1.448(2)
O3 C5 1.215(2)
O4 C5 1.361(2)
O4 C6 1.435(2)
C2 C3 1.451(2)
C2 C5 1.443(2)
C4 H4A 0.9800
C4 H4B 0.9800
C4 H4C 0.9800
C6 H6A 0.9800
C6 H6B 0.9800
C6 H6C 0.9800
C7 H7A 0.9900
C7 H7B 0.9900
C7 C8 1.529(2)
C8 H8A 0.9900
C8 H8B 0.9900
C8 C9 1.509(3)
C9 C10 1.394(2)
C9 C14 1.393(3)
C10 H10 0.9500
C10 C11 1.388(3)
C11 H11 0.9500
C11 C12 1.387(3)
C12 H12 0.9500
C12 C13 1.382(3)
C13 H13 0.9500
C13 C14 1.390(3)
C14 H14 0.9500

loop_
_geom_torsion_atom_site_label_1
_geom_torsion_atom_site_label_2
_geom_torsion_atom_site_label_3
_geom_torsion_atom_site_label_4
_geom_torsion
S1 C2 C3 O1 -5.4(2)
S1 C2 C3 O2 172.88(12)
S1 C2 C5 O3 174.99(16)
S1 C2 C5 O4 -3.4(2)
S1 C7 C8 C9 56.88(17)
C1 S1 C2 C3 -52.19(15)
C1 S1 C2 C5 126.50(13)
C1 S1 C7 C8 171.78(12)
C2 S1 C1 F1 -143.17(11)
C2 S1 C1 F2 98.23(13)
C2 S1 C1 F3 -24.53(14)
C2 S1 C7 C8 59.47(13)
C3 C2 C5 O3 -6.5(3)
C3 C2 C5 O4 175.12(16)
C4 O2 C3 O1 3.8(2)
C4 O2 C3 C2 -174.47(15)
C5 C2 C3 O1 176.05(16)
C5 C2 C3 O2 -5.7(2)
C6 O4 C5 O3 -2.4(3)
C6 O4 C5 C2 176.11(16)
C7 S1 C1 F1 102.52(12)
C7 S1 C1 F2 -16.09(14)
C7 S1 C1 F3 -138.84(12)
C7 S1 C2 C3 53.90(15)
C7 S1 C2 C5 -127.42(13)
C7 C8 C9 C10 59.4(2)
C7 C8 C9 C14 -119.49(19)
C8 C9 C10 C11 -179.30(17)
C8 C9 C14 C13 179.10(19)
C9 C10 C11 C12 0.3(3)
C10 C9 C14 C13 0.1(3)
C10 C11 C12 C13 -0.2(3)
C11 C12 C13 C14 0.0(3)
C12 C13 C14 C9 0.0(3)
C14 C9 C10 C11 -0.3(3)
